data_7225777
loop_
_publ_author_name
'Lin, Xiao-Ming'
'Niu, Ji-Liang'
'Wen, Pei-Xian'
'Lu, Yan-Na'
'Hu, Lei'
'Zhang, Da-Liang'
'Cai, Yue-Peng'

_publ_section_title
;
 From 1D to 3D Lanthanide Coordination Polymers Constructed with
 Pyridine-3, 5-dicarboxylic Acid: Synthesis, Crystal Structures, and
 Catalytic Properties
;
_journal_name_full 'RSC Adv.'
_journal_paper_doi 10.1039/C6RA13242A
_journal_year 2016
_chemical_formula_sum 'C21 H18 Er N3 O15'
_chemical_formula_weight 719.64
_chemical_name_systematic
; 
 ? 
;
_space_group_IT_number 9
_symmetry_cell_setting monoclinic
_symmetry_space_group_name_Hall 'C -2yc'
_symmetry_space_group_name_H-M 'C 1 c 1'
_atom_sites_solution_hydrogens geom
_atom_sites_solution_primary direct
_atom_sites_solution_secondary difmap
_audit_creation_method SHELXL-97
_audit_update_record
;
2016-04-04 deposited with the CCDC.
2016-06-27 downloaded from the CCDC.
;
_cell_angle_alpha 90.00
_cell_angle_beta 100.456(4)
_cell_angle_gamma 90.00
_cell_formula_units_Z 4
_cell_length_a 21.091(5)
_cell_length_b 11.959(2)
_cell_length_c 9.6220(19)
_cell_measurement_reflns_used 4779
_cell_measurement_temperature 296(2)
_cell_measurement_theta_max 28.30
_cell_measurement_theta_min 2.78
_cell_volume 2386.6(8)
_computing_structure_refinement 'SHELXL-97 (Sheldrick, 2008)'
_computing_structure_solution 'SHELXS-97 (Sheldrick, 2008)'
_diffrn_ambient_temperature 296(2)
_diffrn_measured_fraction_theta_full 0.998
_diffrn_measured_fraction_theta_max 0.998
_diffrn_measurement_device_type 'Bruker APEX-II CCD'
_diffrn_measurement_method '\f and \w scans'
_diffrn_radiation_monochromator graphite
_diffrn_radiation_source 'fine-focus sealed tube'
_diffrn_radiation_type MoK\a
_diffrn_radiation_wavelength 0.71073
_diffrn_reflns_av_R_equivalents 0.0226
_diffrn_reflns_av_sigmaI/netI 0.0371
_diffrn_reflns_limit_h_max 25
_diffrn_reflns_limit_h_min -14
_diffrn_reflns_limit_k_max 14
_diffrn_reflns_limit_k_min -13
_diffrn_reflns_limit_l_max 11
_diffrn_reflns_limit_l_min -11
_diffrn_reflns_number 6043
_diffrn_reflns_theta_full 25.19
_diffrn_reflns_theta_max 25.19
_diffrn_reflns_theta_min 1.96
_exptl_absorpt_coefficient_mu 3.603
_exptl_absorpt_correction_T_max 0.7146
_exptl_absorpt_correction_T_min 0.5327
_exptl_absorpt_correction_type multi-scan
_exptl_crystal_colour colorless
_exptl_crystal_density_diffrn 2.003
_exptl_crystal_density_method 'not measured'
_exptl_crystal_description block
_exptl_crystal_F_000 1412
_exptl_crystal_size_max 0.20
_exptl_crystal_size_mid 0.20
_exptl_crystal_size_min 0.10
_refine_diff_density_max 0.776
_refine_diff_density_min -0.846
_refine_diff_density_rms 0.107
_refine_ls_abs_structure_details 'Flack H D (1983), Acta Cryst. A39, 876-881'
_refine_ls_abs_structure_Flack 0.65(2)
_refine_ls_extinction_coef 0.00156(13)
_refine_ls_extinction_expression Fc^*^=kFc[1+0.001xFc^2^\l^3^/sin(2\q)]^-1/4^
_refine_ls_extinction_method SHELXL
_refine_ls_goodness_of_fit_ref 1.076
_refine_ls_hydrogen_treatment constr
_refine_ls_matrix_type full
_refine_ls_number_parameters 366
_refine_ls_number_reflns 3242
_refine_ls_number_restraints 9
_refine_ls_restrained_S_all 1.074
_refine_ls_R_factor_all 0.0308
_refine_ls_R_factor_gt 0.0302
_refine_ls_shift/su_max 0.028
_refine_ls_shift/su_mean 0.001
_refine_ls_structure_factor_coef Fsqd
_refine_ls_weighting_details 'calc w=1/[\s^2^(Fo^2^)+(0.0379P)^2^+19.8190P] where P=(Fo^2^+2Fc^2^)/3'
_refine_ls_weighting_scheme calc
_refine_ls_wR_factor_gt 0.0790
_refine_ls_wR_factor_ref 0.0796
_reflns_number_gt 3171
_reflns_number_total 3242
_reflns_threshold_expression >2sigma(I)
_cod_data_source_file c6ra13242a2.cif
_cod_data_source_block Er
_cod_depositor_comments
;
The following automatic conversions were performed:

'_symmetry_cell_setting' value 'Monoclinic' changed to 'monoclinic'
according to
/usr/data/users/saulius/crontab/automatic-downloads/rss-feeds/RSC/lib/dictionaries/cif_core.dic
dictionary named 'cif_core.dic' version 2.4.2 from 2011-04-26.

Automatic conversion script
Id: cif_fix_values 4268 2015-11-12 08:31:59Z antanas 
;
_cod_original_cell_volume 2386.6(9)
_cod_original_sg_symbol_H-M 'Cc   '
_cod_database_code 7225777

loop_
_symmetry_equiv_pos_as_xyz
'x, y, z'
'x, -y, z+1/2'
'x+1/2, y+1/2, z'
'x+1/2, -y+1/2, z+1/2'

loop_
_atom_site_label
_atom_site_type_symbol
_atom_site_fract_x
_atom_site_fract_y
_atom_site_fract_z
_atom_site_U_iso_or_equiv
_atom_site_adp_type
_atom_site_occupancy
_atom_site_symmetry_multiplicity
_atom_site_calc_flag
_atom_site_refinement_flags
Er1 Er 0.16749(7) 0.51152(2) 0.15806(12) 0.01537(13) Uani 1 1 d .
C1 C 0.1995(7) 0.0905(15) 0.0634(14) 0.026(3) Uani 1 1 d .
H1A H 0.2256 0.1284 0.0108 0.031 Uiso 1 1 calc R
N1 N 0.1946(6) -0.0203(9) 0.0489(13) 0.033(3) Uani 1 1 d .
O1 O 0.2050(4) 0.3266(8) 0.0757(8) 0.0227(19) Uani 1 1 d .
O1W O 0.2043(5) 0.6770(10) 0.2896(9) 0.033(2) Uani 1 1 d .
H1WA H 0.1701 0.7239 0.3028 0.049 Uiso 1 1 d R
H1WB H 0.2317 0.7251 0.2468 0.049 Uiso 1 1 d R
C2 C 0.1684(10) 0.1523(5) 0.1514(19) 0.0230(16) Uani 1 1 d .
N2 N -0.0888(5) 0.6875(12) 0.1612(10) 0.029(3) Uani 1 1 d .
O2 O 0.1509(4) 0.3300(9) 0.2496(8) 0.024(2) Uani 1 1 d .
O2W O 0.1193(4) 0.6703(10) 0.0156(9) 0.028(2) Uani 1 1 d .
H2WA H 0.0738 0.6679 -0.0050 0.042 Uiso 1 1 d R
H2WB H 0.1320 0.6745 -0.0731 0.042 Uiso 1 1 d R
C3 C 0.1264(6) 0.0961(13) 0.2257(14) 0.021(3) Uani 1 1 d .
H3A H 0.1030 0.1359 0.2824 0.025 Uiso 1 1 calc R
N3 N 0.4546(5) 0.6170(12) -0.0193(12) 0.031(3) Uani 1 1 d .
O3 O 0.0394(4) -0.0259(6) 0.3450(10) 0.047(2) Uani 1 1 d .
H11A H 0.0213 -0.0655 0.3954 0.070 Uiso 1 1 calc R
O3W O 0.2892(11) 0.865(2) 0.306(2) 0.204(10) Uani 1 1 d .
H3WA H 0.2708 0.8657 0.2197 0.245 Uiso 1 1 d R
H3WB H 0.3293 0.8593 0.3043 0.245 Uiso 1 1 d R
C4 C 0.1202(7) -0.0185(10) 0.2140(16) 0.028(3) Uani 1 1 d .
O4 O 0.0849(5) -0.1873(6) 0.3008(10) 0.056(2) Uani 1 1 d .
C5 C 0.1559(5) -0.0732(7) 0.1218(9) 0.030(3) Uani 1 1 d .
H5A H 0.1521 -0.1504 0.1122 0.036 Uiso 1 1 calc R
O5 O 0.0935(5) 0.5525(12) 0.2913(11) 0.030(2) Uani 1 1 d .
C6 C 0.1732(9) 0.2769(6) 0.1591(17) 0.025(2) Uani 1 1 d .
O6 O 0.0772(6) 0.5500(15) 0.5105(11) 0.038(3) Uani 1 1 d .
C7 C 0.0789(5) -0.0856(7) 0.2887(10) 0.029(2) Uani 1 1 d .
O7 O -0.1515(4) 0.5537(8) 0.5784(8) 0.054(2) Uani 1 1 d .
C8 C -0.0285(6) 0.6511(14) 0.2034(13) 0.028(3) Uani 1 1 d .
H8A H 0.0018 0.6619 0.1454 0.033 Uiso 1 1 calc R
O8 O -0.2253(4) 0.6237(7) 0.4043(8) 0.0431(18) Uani 1 1 d .
H8 H -0.2500 0.6076 0.4580 0.065 Uiso 1 1 calc R
C9 C -0.0101(6) 0.5965(11) 0.3346(11) 0.014(2) Uani 1 1 d .
O9 O 0.4888(4) 0.7699(8) 0.3813(8) 0.058(2) Uani 1 1 d .
C10 C -0.0539(6) 0.5851(12) 0.4169(13) 0.019(3) Uani 1 1 d .
H10A H -0.0423 0.5531 0.5060 0.023 Uiso 1 1 calc R
O10 O 0.3884(4) 0.7271(8) 0.4065(9) 0.055(2) Uani 1 1 d .
H10 H 0.3927 0.7771 0.4658 0.082 Uiso 1 1 calc R
C11 C -0.1188(7) 0.6216(13) 0.3690(14) 0.026(3) Uani 1 1 d .
O11 O 0.2667(7) 0.5373(15) -0.1931(13) 0.040(3) Uani 1 1 d .
C12 C -0.1319(6) 0.6716(14) 0.2402(13) 0.029(3) Uani 1 1 d .
H12A H -0.1738 0.6956 0.2069 0.034 Uiso 1 1 calc R
O12 O 0.2345(5) 0.5593(13) 0.0122(10) 0.029(2) Uani 1 1 d .
C13 C 0.0609(6) 0.5613(14) 0.3818(13) 0.015(3) Uani 1 1 d .
C14 C -0.1663(5) 0.5939(8) 0.4615(10) 0.032(2) Uani 1 1 d .
C15 C 0.4664(6) 0.6693(14) 0.1096(13) 0.030(3) Uani 1 1 d .
H15A H 0.5074 0.6971 0.1441 0.035 Uiso 1 1 calc R
C16 C 0.4182(6) 0.6815(12) 0.1896(12) 0.023(3) Uani 1 1 d .
C17 C 0.3570(6) 0.6437(14) 0.1361(13) 0.025(3) Uani 1 1 d U
H17A H 0.3253 0.6467 0.1917 0.031 Uiso 1 1 calc R
C18 C 0.3426(6) 0.6023(13) 0.0033(13) 0.020(3) Uani 1 1 d U
C19 C 0.3947(7) 0.5875(13) -0.0698(15) 0.030(3) Uani 1 1 d .
H19A H 0.3860 0.5549 -0.1590 0.037 Uiso 1 1 calc R
C20 C 0.4355(6) 0.7319(10) 0.3351(12) 0.040(3) Uani 1 1 d .
C21 C 0.2781(7) 0.5651(14) -0.0631(14) 0.022(4) Uani 1 1 d .

loop_
_atom_site_aniso_label
_atom_site_aniso_U_11
_atom_site_aniso_U_22
_atom_site_aniso_U_33
_atom_site_aniso_U_23
_atom_site_aniso_U_13
_atom_site_aniso_U_12
Er1 0.01336(18) 0.02057(17) 0.01259(17) 0.0003(5) 0.00339(11) -0.0006(5)
C1 0.021(6) 0.029(7) 0.029(6) -0.001(5) 0.009(5) -0.004(5)
N1 0.024(7) 0.034(5) 0.047(8) -0.001(5) 0.020(6) 0.004(5)
O1 0.031(4) 0.019(4) 0.023(4) 0.003(3) 0.016(3) -0.003(3)
O1W 0.047(6) 0.030(5) 0.025(4) -0.013(4) 0.016(4) -0.007(4)
C2 0.025(4) 0.017(3) 0.028(4) -0.006(8) 0.006(3) -0.004(10)
N2 0.017(5) 0.052(7) 0.017(5) 0.010(4) 0.000(4) 0.008(4)
O2 0.028(4) 0.028(4) 0.017(3) -0.004(3) 0.007(3) -0.004(4)
O2W 0.025(4) 0.035(6) 0.028(4) 0.002(4) 0.013(3) 0.011(4)
C3 0.014(5) 0.024(6) 0.027(5) -0.001(5) 0.008(4) -0.003(5)
N3 0.011(5) 0.043(7) 0.041(6) 0.000(5) 0.013(4) 0.003(4)
O3 0.037(5) 0.043(4) 0.069(6) 0.014(4) 0.034(4) 0.000(4)
O3W 0.17(2) 0.31(3) 0.160(17) 0.007(17) 0.087(16) -0.04(2)
C4 0.023(8) 0.021(5) 0.046(8) -0.006(5) 0.018(6) -0.004(5)
O4 0.059(6) 0.037(4) 0.077(6) 0.005(4) 0.032(5) -0.005(4)
C5 0.032(7) 0.022(4) 0.041(7) -0.003(3) 0.017(5) 0.004(4)
O5 0.029(5) 0.032(5) 0.036(5) 0.001(5) 0.023(4) 0.009(5)
C6 0.034(6) 0.021(3) 0.018(3) -0.014(7) -0.002(4) 0.006(8)
O6 0.028(6) 0.064(7) 0.020(5) 0.003(5) 0.002(4) 0.026(6)
C7 0.032(6) 0.024(4) 0.036(5) 0.001(4) 0.015(4) 0.001(4)
O7 0.032(5) 0.087(6) 0.049(5) 0.032(4) 0.022(4) 0.009(4)
C8 0.024(6) 0.038(7) 0.021(5) 0.004(5) 0.006(5) 0.000(5)
O8 0.020(4) 0.069(5) 0.043(4) 0.020(4) 0.012(3) 0.002(3)
C9 0.011(5) 0.017(5) 0.011(5) 0.006(4) -0.002(4) -0.001(4)
O9 0.036(5) 0.099(7) 0.037(4) -0.025(4) 0.002(4) -0.032(5)
C10 0.010(5) 0.028(6) 0.022(5) 0.007(4) 0.007(4) 0.005(5)
O10 0.040(5) 0.089(7) 0.035(4) -0.034(4) 0.010(4) -0.026(5)
C11 0.023(6) 0.024(6) 0.032(6) 0.002(5) 0.005(5) 0.005(5)
O11 0.033(7) 0.066(7) 0.020(5) -0.011(5) 0.000(5) -0.009(6)
C12 0.019(6) 0.035(7) 0.029(6) 0.007(5) -0.003(5) 0.006(5)
O12 0.016(4) 0.048(7) 0.023(5) -0.002(4) 0.007(3) -0.006(5)
C13 0.006(6) 0.024(9) 0.016(6) -0.006(6) 0.002(5) 0.007(7)
C14 0.023(6) 0.044(5) 0.031(5) 0.005(4) 0.013(4) 0.002(4)
C15 0.012(6) 0.042(8) 0.032(7) -0.001(5) -0.004(5) -0.005(5)
C16 0.023(5) 0.026(5) 0.018(5) -0.001(4) 0.002(4) -0.004(4)
C17 0.017(5) 0.037(6) 0.023(5) -0.003(4) 0.006(4) -0.007(5)
C18 0.015(5) 0.031(6) 0.018(5) -0.002(4) 0.014(4) -0.002(5)
C19 0.031(8) 0.031(7) 0.027(6) -0.011(5) -0.001(5) 0.002(6)
C20 0.032(6) 0.057(7) 0.030(5) -0.011(5) 0.004(5) -0.014(5)
C21 0.031(8) 0.016(8) 0.022(7) -0.003(6) 0.010(6) 0.004(8)

loop_
_atom_type_symbol
_atom_type_description
_atom_type_scat_dispersion_real
_atom_type_scat_dispersion_imag
_atom_type_scat_source
C C 0.0033 0.0016 'International Tables Vol C Tables 4.2.6.8 and 6.1.1.4'
H H 0.0000 0.0000 'International Tables Vol C Tables 4.2.6.8 and 6.1.1.4'
N N 0.0061 0.0033 'International Tables Vol C Tables 4.2.6.8 and 6.1.1.4'
O O 0.0106 0.0060 'International Tables Vol C Tables 4.2.6.8 and 6.1.1.4'
Er Er -0.2586 4.9576 'International Tables Vol C Tables 4.2.6.8 and 6.1.1.4'

loop_
_geom_angle_atom_site_label_1
_geom_angle_atom_site_label_2
_geom_angle_atom_site_label_3
_geom_angle
_geom_angle_site_symmetry_1
_geom_angle_site_symmetry_3
O12 Er1 O5 152.3(2) . .
O12 Er1 O6 104.1(4) . 2_564
O5 Er1 O6 80.7(5) . 2_564
O12 Er1 O11 81.6(4) . 2_565
O5 Er1 O11 109.6(4) . 2_565
O6 Er1 O11 146.9(3) 2_564 2_565
O12 Er1 O2 127.9(4) . .
O5 Er1 O2 79.9(4) . .
O6 Er1 O2 77.0(4) 2_564 .
O11 Er1 O2 74.2(5) 2_565 .
O12 Er1 O1W 86.5(4) . .
O5 Er1 O1W 73.2(4) . .
O6 Er1 O1W 138.4(5) 2_564 .
O11 Er1 O1W 73.7(5) 2_565 .
O2 Er1 O1W 127.5(3) . .
O12 Er1 O2W 72.3(4) . .
O5 Er1 O2W 83.7(4) . .
O6 Er1 O2W 71.8(5) 2_564 .
O11 Er1 O2W 139.0(5) 2_565 .
O2 Er1 O2W 146.6(3) . .
O1W Er1 O2W 73.6(2) . .
O12 Er1 O1 76.0(4) . .
O5 Er1 O1 131.3(4) . .
O6 Er1 O1 78.2(5) 2_564 .
O11 Er1 O1 71.5(5) 2_565 .
O2 Er1 O1 52.82(18) . .
O1W Er1 O1 142.9(3) . .
O2W Er1 O1 128.7(3) . .
O12 Er1 C6 103.0(6) . .
O5 Er1 C6 104.5(6) . .
O6 Er1 C6 73.2(6) 2_564 .
O11 Er1 C6 73.8(6) 2_565 .
O2 Er1 C6 26.0(4) . .
O1W Er1 C6 144.3(4) . .
O2W Er1 C6 142.1(4) . .
O1 Er1 C6 27.1(4) . .
N1 C1 C2 124.1(13) . .
N1 C1 H1A 117.9 . .
C2 C1 H1A 117.9 . .
C5 N1 C1 117.5(11) . .
C6 O1 Er1 88.9(6) . .
Er1 O1W H1WA 112.3 . .
Er1 O1W H1WB 115.5 . .
H1WA O1W H1WB 103.6 . .
C1 C2 C3 118.1(7) . .
C1 C2 C6 122.0(17) . .
C3 C2 C6 119.6(16) . .
C12 N2 C8 120.2(11) . .
C6 O2 Er1 96.1(8) . .
Er1 O2W H2WA 113.3 . .
Er1 O2W H2WB 113.0 . .
H2WA O2W H2WB 104.9 . .
C4 C3 C2 119.5(12) . .
C4 C3 H3A 120.2 . .
C2 C3 H3A 120.2 . .
C19 N3 C15 117.5(12) . .
C7 O3 H11A 109.5 . .
H3WA O3W H3WB 105.1 . .
C3 C4 C5 117.0(12) . .
C3 C4 C7 124.1(11) . .
C5 C4 C7 118.9(10) . .
N1 C5 C4 123.7(8) . .
N1 C5 H5A 118.1 . .
C4 C5 H5A 118.1 . .
C13 O5 Er1 167.3(11) . .
O2 C6 O1 120.7(7) . .
O2 C6 C2 121.0(16) . .
O1 C6 C2 118.1(15) . .
O2 C6 Er1 57.9(6) . .
O1 C6 Er1 63.9(5) . .
C2 C6 Er1 173.5(14) . .
C13 O6 Er1 135.3(10) . 2_565
O4 C7 O3 125.0(10) . .
O4 C7 C4 122.0(10) . .
O3 C7 C4 112.9(8) . .
N2 C8 C9 121.0(12) . .
N2 C8 H8A 119.5 . .
C9 C8 H8A 119.5 . .
C14 O8 H8 109.5 . .
C10 C9 C8 118.2(12) . .
C10 C9 C13 122.7(11) . .
C8 C9 C13 119.0(11) . .
C9 C10 C11 120.4(12) . .
C9 C10 H10A 119.8 . .
C11 C10 H10A 119.8 . .
C20 O10 H10 109.5 . .
C12 C11 C10 116.9(13) . .
C12 C11 C14 126.5(12) . .
C10 C11 C14 116.5(11) . .
C21 O11 Er1 129.9(13) . 2_564
N2 C12 C11 123.3(13) . .
N2 C12 H12A 118.3 . .
C11 C12 H12A 118.3 . .
C21 O12 Er1 167.1(13) . .
O5 C13 O6 128.6(14) . .
O5 C13 C9 117.4(12) . .
O6 C13 C9 113.9(12) . .
O7 C14 O8 124.1(9) . .
O7 C14 C11 123.7(10) . .
O8 C14 C11 112.1(9) . .
N3 C15 C16 121.1(12) . .
N3 C15 H15A 119.4 . .
C16 C15 H15A 119.4 . .
C17 C16 C15 119.3(12) . .
C17 C16 C20 122.2(11) . .
C15 C16 C20 118.5(12) . .
C18 C17 C16 120.6(12) . .
C18 C17 H17A 119.7 . .
C16 C17 H17A 119.7 . .
C17 C18 C19 116.9(13) . .
C17 C18 C21 123.8(12) . .
C19 C18 C21 119.2(12) . .
N3 C19 C18 124.1(13) . .
N3 C19 H19A 117.9 . .
C18 C19 H19A 117.9 . .
O9 C20 O10 124.2(12) . .
O9 C20 C16 122.8(11) . .
O10 C20 C16 113.0(10) . .
O11 C21 O12 121.3(16) . .
O11 C21 C18 120.1(15) . .
O12 C21 C18 118.6(12) . .

loop_
_geom_bond_atom_site_label_1
_geom_bond_atom_site_label_2
_geom_bond_distance
_geom_bond_site_symmetry_2
Er1 O12 2.240(11) .
Er1 O5 2.246(11) .
Er1 O6 2.281(11) 2_564
Er1 O11 2.384(13) 2_565
Er1 O2 2.392(10) .
Er1 O1W 2.401(10) .
Er1 O2W 2.452(11) .
Er1 O1 2.524(10) .
Er1 C6 2.809(7) .
C1 N1 1.335(18) .
C1 C2 1.38(2) .
C1 H1A 0.9300 .
N1 C5 1.328(17) .
O1 C6 1.28(2) .
O1W H1WA 0.9405 .
O1W H1WB 0.9592 .
C2 C3 1.41(2) .
C2 C6 1.494(9) .
N2 C12 1.301(17) .
N2 C8 1.336(17) .
O2 C6 1.239(18) .
O2W H2WA 0.9448 .
O2W H2WB 0.9414 .
C3 C4 1.379(16) .
C3 H3A 0.9300 .
N3 C19 1.316(18) .
N3 C15 1.371(18) .
O3 C7 1.289(12) .
O3 H11A 0.8200 .
O3W H3WA 0.8499 .
O3W H3WB 0.8500 .
C4 C5 1.424(18) .
C4 C7 1.465(17) .
O4 C7 1.225(11) .
C5 H5A 0.9300 .
O5 C13 1.208(18) .
O6 C13 1.231(16) .
O6 Er1 2.281(11) 2_565
O7 C14 1.211(12) .
C8 C9 1.412(16) .
C8 H8A 0.9300 .
O8 C14 1.316(12) .
O8 H8 0.8200 .
C9 C10 1.329(18) .
C9 C13 1.542(17) .
O9 C20 1.218(14) .
C10 C11 1.431(18) .
C10 H10A 0.9300 .
O10 C20 1.309(14) .
O10 H10 0.8200 .
C11 C12 1.358(19) .
C11 C14 1.493(17) .
O11 C21 1.274(18) .
O11 Er1 2.384(13) 2_564
C12 H12A 0.9300 .
O12 C21 1.27(2) .
C15 C16 1.391(18) .
C15 H15A 0.9300 .
C16 C17 1.376(18) .
C16 C20 1.507(15) .
C17 C18 1.352(18) .
C17 H17A 0.9300 .
C18 C19 1.420(19) .
C18 C21 1.46(2) .
C19 H19A 0.9300 .
